data_4089113
loop_
_publ_author_name
'Kirk, Sarah M.'
'Kociok-K\"ohn, Gabriele'
'Jones, Matthew D.'

_publ_section_title
;
 Zirconium vs Aluminum Salalen Initiators for the Production of
 Biopolymers
;
_journal_issue 22
_journal_name_full Organometallics
_journal_page_first 3837
_journal_paper_doi 10.1021/acs.organomet.6b00718
_journal_volume 35
_journal_year 2016
_chemical_formula_moiety 'C38 H53 Al N2 O2'
_chemical_formula_sum 'C38 H53 Al N2 O2'
_chemical_formula_weight 596.80
_space_group_crystal_system monoclinic
_space_group_IT_number 14
_space_group_name_Hall '-P 2ybc'
_space_group_name_H-M_alt 'P 1 21/c 1'
_atom_sites_solution_hydrogens geom
_audit_creation_method SHELXL-2014/7
_cell_angle_alpha 90
_cell_angle_beta 105.9740(10)
_cell_angle_gamma 90
_cell_formula_units_Z 4
_cell_length_a 9.36640(10)
_cell_length_b 29.9373(2)
_cell_length_c 13.10040(10)
_cell_measurement_reflns_used 29069
_cell_measurement_temperature 150(2)
_cell_measurement_theta_max 71.8360
_cell_measurement_theta_min 4.9000
_cell_volume 3531.57(5)
_computing_cell_refinement 'CrysAlisPro 1.171.38.43 (Rigaku OD, 2015)'
_computing_data_collection 'CrysAlisPro 1.171.38.43 (Rigaku OD, 2015)'
_computing_data_reduction 'CrysAlisPro 1.171.38.43 (Rigaku OD, 2015)'
_computing_molecular_graphics 'ORTEP3 for Windows - Farrugia, L. J. J. Appl. Crystallogr. 1997, 30, 565'
_computing_publication_material
;
 'WinGX publication routines, Farrugia, 
 L. J., J. Appl. Crystallogr., 1999, 32, 837-838
;
_computing_structure_refinement
;
 SHELXL-2014/8 (Sheldrick, 2014)
 Sheldrick GM (2008) Acta Crystallogr A64:112--122 and 
 C. B. H\"ubschle, G. M. Sheldrick and B. Dittrich
 ShelXle: a Qt graphical user interface for SHELXL
 J. Appl. Cryst., 44, (2011) 1281-1284.
;
_computing_structure_solution
; 
 SHELXT
 Sheldrick, G. M. (2008). Acta Cryst. A64, 112-122.
;
_diffrn_ambient_environment N~2~
_diffrn_ambient_temperature 150.00(10)
_diffrn_detector 'CCD plate'
_diffrn_detector_area_resol_mean 8.1150
_diffrn_detector_type EosS2
_diffrn_measured_fraction_theta_full 1.000
_diffrn_measured_fraction_theta_max 0.999
_diffrn_measurement_device 'four-circle diffractometer'
_diffrn_measurement_device_type 'SuperNova, Dual, Cu at zero, EosS2'
_diffrn_measurement_method '\w scans'
_diffrn_radiation_monochromator mirror
_diffrn_radiation_probe x-ray
_diffrn_radiation_type 'Cu K\a'
_diffrn_radiation_wavelength 1.54184
_diffrn_reflns_av_R_equivalents 0.0234
_diffrn_reflns_av_unetI/netI 0.0126
_diffrn_reflns_Laue_measured_fraction_full 1.000
_diffrn_reflns_Laue_measured_fraction_max 0.999
_diffrn_reflns_limit_h_max 10
_diffrn_reflns_limit_h_min -11
_diffrn_reflns_limit_k_max 34
_diffrn_reflns_limit_k_min -36
_diffrn_reflns_limit_l_max 16
_diffrn_reflns_limit_l_min -16
_diffrn_reflns_number 49141
_diffrn_reflns_point_group_measured_fraction_full 1.000
_diffrn_reflns_point_group_measured_fraction_max 0.999
_diffrn_reflns_theta_full 67.684
_diffrn_reflns_theta_max 71.914
_diffrn_reflns_theta_min 4.588
_diffrn_source 'sealed X-ray tube'
_diffrn_source_type 'SuperNova (Cu) X-ray Source'
_exptl_absorpt_coefficient_mu 0.750
_exptl_absorpt_correction_T_max 1.00000
_exptl_absorpt_correction_T_min 0.98399
_exptl_absorpt_correction_type multi-scan
_exptl_absorpt_process_details
;
CrysAlisPro, Agilent Technologies,
Version 1.171.37.35 (release 13-08-2014 CrysAlis171 .NET)
(compiled Aug 13 2014,18:06:01)
Empirical absorption correction using spherical harmonics,
 implemented in SCALE3 ABSPACK scaling algorithm.
Empirical absorption correction using spherical harmonics,
 implemented in SCALE3 ABSPACK scaling algorithm.
;
_exptl_crystal_colour 'light yellow'
_exptl_crystal_density_diffrn 1.122
_exptl_crystal_description block
_exptl_crystal_F_000 1296
_exptl_crystal_size_max 0.150
_exptl_crystal_size_mid 0.100
_exptl_crystal_size_min 0.050
_refine_diff_density_max 0.252
_refine_diff_density_min -0.297
_refine_diff_density_rms 0.037
_refine_ls_extinction_method none
_refine_ls_goodness_of_fit_ref 1.028
_refine_ls_hydrogen_treatment constr
_refine_ls_matrix_type full
_refine_ls_number_parameters 402
_refine_ls_number_reflns 6932
_refine_ls_number_restraints 0
_refine_ls_restrained_S_all 1.028
_refine_ls_R_factor_all 0.0353
_refine_ls_R_factor_gt 0.0337
_refine_ls_shift/su_max 0.001
_refine_ls_shift/su_mean 0.000
_refine_ls_structure_factor_coef Fsqd
_refine_ls_weighting_details 'w=1/[\s^2^(Fo^2^)+(0.0414P)^2^+1.3714P] where P=(Fo^2^+2Fc^2^)/3'
_refine_ls_weighting_scheme calc
_refine_ls_wR_factor_gt 0.0860
_refine_ls_wR_factor_ref 0.0872
_reflns_Friedel_coverage 0.000
_reflns_number_gt 6565
_reflns_number_total 6932
_reflns_threshold_expression 'I > 2\s(I)'
_cod_data_source_file om6b00718_si_002.cif
_cod_data_source_block Al_1_Me
_cod_original_sg_symbol_H-M 'P 21/c'
_cod_database_code 4089113
_shelx_shelxl_version_number 2014/7
_shelx_space_group_comment
;
The symmetry employed for this shelxl refinement is uniquely defined
by the following loop, which should always be used as a source of
symmetry information in preference to the above space-group names.
They are only intended as comments.
;
_shelx_estimated_absorpt_t_min 0.896
_shelx_estimated_absorpt_t_max 0.963

loop_
_space_group_symop_operation_xyz
'x, y, z'
'-x, y+1/2, -z+1/2'
'-x, -y, -z'
'x, -y-1/2, z-1/2'

loop_
_atom_site_label
_atom_site_type_symbol
_atom_site_fract_x
_atom_site_fract_y
_atom_site_fract_z
_atom_site_U_iso_or_equiv
_atom_site_adp_type
_atom_site_occupancy
_atom_site_site_symmetry_order
_atom_site_calc_flag
_atom_site_refinement_flags_posn
_atom_site_refinement_flags_adp
Al1 Al 0.29825(3) 0.42541(2) 0.76019(2) 0.01631(8) Uani 1 1 d . .
O1 O 0.42983(8) 0.42806(3) 0.89249(6) 0.01949(16) Uani 1 1 d . .
N1 N 0.13505(10) 0.43399(3) 0.82665(7) 0.01800(18) Uani 1 1 d . .
C1 C 0.35127(13) 0.47867(4) 0.69111(9) 0.0262(2) Uani 1 1 d . .
H1A H 0.3930 0.4695 0.6335 0.039 Uiso 1 1 calc R U
H1B H 0.4250 0.4962 0.7433 0.039 Uiso 1 1 calc R U
H1C H 0.2623 0.4968 0.6621 0.039 Uiso 1 1 calc R U
O2 O 0.35224(8) 0.37145(3) 0.73311(6) 0.02044(16) Uani 1 1 d . .
N2 N 0.08484(10) 0.41343(3) 0.62557(7) 0.01850(19) Uani 1 1 d . .
C2 C 0.41797(12) 0.41770(3) 0.98674(8) 0.0178(2) Uani 1 1 d . .
C3 C 0.27620(12) 0.41367(3) 1.00551(8) 0.0187(2) Uani 1 1 d . .
C4 C 0.26141(12) 0.40006(4) 1.10577(9) 0.0204(2) Uani 1 1 d . .
H4 H 0.1652 0.3978 1.1161 0.024 Uiso 1 1 calc R U
C5 C 0.38319(13) 0.39013(4) 1.18781(9) 0.0216(2) Uani 1 1 d . .
C6 C 0.52366(13) 0.39734(4) 1.16959(9) 0.0225(2) Uani 1 1 d . .
H6 H 0.6091 0.3919 1.2271 0.027 Uiso 1 1 calc R U
C7 C 0.54642(12) 0.41157(4) 1.07512(9) 0.0198(2) Uani 1 1 d . .
C8 C 0.37507(14) 0.37090(4) 1.29433(9) 0.0260(2) Uani 1 1 d . .
C9 C 0.43972(18) 0.32332(5) 1.30489(12) 0.0397(3) Uani 1 1 d . .
H9A H 0.3823 0.3049 1.2460 0.060 Uiso 1 1 calc R U
H9B H 0.4344 0.3103 1.3724 0.060 Uiso 1 1 calc R U
H9C H 0.5435 0.3245 1.3030 0.060 Uiso 1 1 calc R U
C10 C 0.46450(17) 0.39979(5) 1.38653(10) 0.0386(3) Uani 1 1 d . .
H10A H 0.4537 0.3879 1.4537 0.058 Uiso 1 1 calc R U
H10B H 0.4274 0.4305 1.3772 0.058 Uiso 1 1 calc R U
H10C H 0.5695 0.3994 1.3877 0.058 Uiso 1 1 calc R U
C11 C 0.21512(15) 0.36826(5) 1.30160(10) 0.0325(3) Uani 1 1 d . .
H11A H 0.1560 0.3499 1.2432 0.049 Uiso 1 1 calc R U
H11B H 0.1729 0.3984 1.2968 0.049 Uiso 1 1 calc R U
H11C H 0.2140 0.3548 1.3695 0.049 Uiso 1 1 calc R U
C12 C 0.70284(12) 0.42053(4) 1.06405(9) 0.0231(2) Uani 1 1 d . .
C13 C 0.82213(14) 0.41583(5) 1.17061(11) 0.0351(3) Uani 1 1 d . .
H13A H 0.9197 0.4228 1.1608 0.053 Uiso 1 1 calc R U
H13B H 0.8223 0.3851 1.1966 0.053 Uiso 1 1 calc R U
H13C H 0.8005 0.4365 1.2223 0.053 Uiso 1 1 calc R U
C14 C 0.73837(14) 0.38722(4) 0.98567(11) 0.0312(3) Uani 1 1 d . .
H14A H 0.6660 0.3906 0.9161 0.047 Uiso 1 1 calc R U
H14B H 0.7335 0.3567 1.0117 0.047 Uiso 1 1 calc R U
H14C H 0.8384 0.3930 0.9791 0.047 Uiso 1 1 calc R U
C15 C 0.71110(13) 0.46853(4) 1.02489(10) 0.0280(3) Uani 1 1 d . .
H15A H 0.6429 0.4718 0.9537 0.042 Uiso 1 1 calc R U
H15B H 0.8127 0.4750 1.0225 0.042 Uiso 1 1 calc R U
H15C H 0.6829 0.4894 1.0735 0.042 Uiso 1 1 calc R U
C16 C 0.14453(12) 0.42460(3) 0.92584(9) 0.0192(2) Uani 1 1 d . .
H16 H 0.0548 0.4252 0.9464 0.023 Uiso 1 1 calc R U
C17 C -0.00143(12) 0.45016(4) 0.76009(9) 0.0191(2) Uani 1 1 d . .
C18 C -0.10266(13) 0.47572(4) 0.79514(9) 0.0242(2) Uani 1 1 d . .
H18 H -0.0837 0.4829 0.8683 0.029 Uiso 1 1 calc R U
C19 C -0.23139(13) 0.49061(4) 0.72277(10) 0.0280(3) Uani 1 1 d . .
H19 H -0.3016 0.5077 0.7466 0.034 Uiso 1 1 calc R U
C20 C -0.25796(13) 0.48070(4) 0.61578(10) 0.0282(3) Uani 1 1 d . .
H20 H -0.3465 0.4909 0.5666 0.034 Uiso 1 1 calc R U
C21 C -0.15571(13) 0.45593(4) 0.58010(9) 0.0239(2) Uani 1 1 d . .
H21 H -0.1738 0.4495 0.5066 0.029 Uiso 1 1 calc R U
C22 C -0.02717(12) 0.44068(4) 0.65217(9) 0.0190(2) Uani 1 1 d . .
C23 C 0.09927(14) 0.42236(4) 0.51785(9) 0.0251(2) Uani 1 1 d . .
H23A H 0.1016 0.4547 0.5066 0.038 Uiso 1 1 calc R U
H23B H 0.0144 0.4094 0.4650 0.038 Uiso 1 1 calc R U
H23C H 0.1914 0.4089 0.5105 0.038 Uiso 1 1 calc R U
C24 C 0.04710(12) 0.36519(4) 0.63610(9) 0.0198(2) Uani 1 1 d . .
H24A H 0.0447 0.3594 0.7100 0.024 Uiso 1 1 calc R U
H24B H -0.0532 0.3591 0.5888 0.024 Uiso 1 1 calc R U
C25 C 0.15646(12) 0.33412(4) 0.60855(9) 0.0192(2) Uani 1 1 d . .
C26 C 0.30855(12) 0.33950(3) 0.65907(8) 0.0183(2) Uani 1 1 d . .
C27 C 0.41149(12) 0.31015(4) 0.63311(9) 0.0204(2) Uani 1 1 d . .
C28 C 0.35465(12) 0.27596(4) 0.56053(9) 0.0215(2) Uani 1 1 d . .
H28 H 0.4232 0.2559 0.5434 0.026 Uiso 1 1 calc R U
C29 C 0.20425(12) 0.26941(4) 0.51170(9) 0.0213(2) Uani 1 1 d . .
C30 C 0.10619(12) 0.29981(4) 0.53618(9) 0.0209(2) Uani 1 1 d . .
H30 H 0.0028 0.2970 0.5027 0.025 Uiso 1 1 calc R U
C31 C 0.14594(13) 0.23065(4) 0.43500(9) 0.0258(2) Uani 1 1 d . .
C32 C 0.04182(15) 0.20183(4) 0.47945(12) 0.0372(3) Uani 1 1 d . .
H32A H -0.0417 0.2200 0.4868 0.056 Uiso 1 1 calc R U
H32B H 0.0963 0.1901 0.5491 0.056 Uiso 1 1 calc R U
H32C H 0.0043 0.1770 0.4308 0.056 Uiso 1 1 calc R U
C33 C 0.27154(15) 0.20088(4) 0.42027(11) 0.0342(3) Uani 1 1 d . .
H33A H 0.3270 0.1886 0.4891 0.051 Uiso 1 1 calc R U
H33B H 0.3385 0.2186 0.3906 0.051 Uiso 1 1 calc R U
H33C H 0.2296 0.1764 0.3717 0.051 Uiso 1 1 calc R U
C34 C 0.06139(17) 0.24889(5) 0.32586(11) 0.0410(3) Uani 1 1 d . .
H34A H 0.1284 0.2671 0.2973 0.062 Uiso 1 1 calc R U
H34B H -0.0220 0.2673 0.3329 0.062 Uiso 1 1 calc R U
H34C H 0.0236 0.2239 0.2775 0.062 Uiso 1 1 calc R U
C35 C 0.57927(12) 0.31287(4) 0.68766(9) 0.0248(2) Uani 1 1 d . .
C36 C 0.64096(13) 0.36006(5) 0.68133(10) 0.0307(3) Uani 1 1 d . .
H36A H 0.5838 0.3817 0.7102 0.046 Uiso 1 1 calc R U
H36B H 0.6330 0.3674 0.6071 0.046 Uiso 1 1 calc R U
H36C H 0.7454 0.3611 0.7227 0.046 Uiso 1 1 calc R U
C37 C 0.60506(14) 0.29935(4) 0.80448(10) 0.0298(3) Uani 1 1 d . .
H37A H 0.5714 0.2686 0.8082 0.045 Uiso 1 1 calc R U
H37B H 0.5491 0.3194 0.8384 0.045 Uiso 1 1 calc R U
H37C H 0.7112 0.3015 0.8413 0.045 Uiso 1 1 calc R U
C38 C 0.66859(14) 0.28096(6) 0.63700(13) 0.0445(4) Uani 1 1 d . .
H38A H 0.6475 0.2875 0.5610 0.067 Uiso 1 1 calc R U
H38B H 0.6403 0.2500 0.6466 0.067 Uiso 1 1 calc R U
H38C H 0.7749 0.2850 0.6711 0.067 Uiso 1 1 calc R U

loop_
_atom_site_aniso_label
_atom_site_aniso_U_11
_atom_site_aniso_U_22
_atom_site_aniso_U_33
_atom_site_aniso_U_23
_atom_site_aniso_U_13
_atom_site_aniso_U_12
Al1 0.01619(15) 0.01766(16) 0.01558(15) 0.00019(11) 0.00523(12) -0.00091(11)
O1 0.0181(4) 0.0244(4) 0.0163(4) -0.0005(3) 0.0052(3) -0.0019(3)
N1 0.0162(4) 0.0198(4) 0.0179(4) 0.0005(3) 0.0043(3) 0.0001(3)
C1 0.0269(6) 0.0261(6) 0.0257(6) 0.0036(5) 0.0075(5) -0.0051(5)
O2 0.0185(4) 0.0206(4) 0.0199(4) -0.0036(3) 0.0013(3) 0.0004(3)
N2 0.0196(4) 0.0188(4) 0.0180(4) 0.0014(3) 0.0066(3) 0.0009(3)
C2 0.0207(5) 0.0155(5) 0.0174(5) -0.0012(4) 0.0055(4) -0.0005(4)
C3 0.0202(5) 0.0179(5) 0.0180(5) -0.0004(4) 0.0055(4) -0.0006(4)
C4 0.0219(5) 0.0207(5) 0.0200(5) 0.0010(4) 0.0079(4) 0.0000(4)
C5 0.0267(6) 0.0201(5) 0.0183(5) 0.0010(4) 0.0067(4) 0.0017(4)
C6 0.0225(5) 0.0233(5) 0.0190(5) 0.0001(4) 0.0013(4) 0.0028(4)
C7 0.0193(5) 0.0186(5) 0.0206(5) -0.0019(4) 0.0039(4) 0.0003(4)
C8 0.0318(6) 0.0281(6) 0.0190(5) 0.0055(4) 0.0083(5) 0.0063(5)
C9 0.0531(9) 0.0332(7) 0.0393(7) 0.0156(6) 0.0234(7) 0.0146(6)
C10 0.0461(8) 0.0482(8) 0.0186(6) 0.0026(5) 0.0039(5) 0.0031(6)
C11 0.0385(7) 0.0402(7) 0.0226(6) 0.0082(5) 0.0148(5) 0.0049(6)
C12 0.0174(5) 0.0271(6) 0.0235(6) -0.0037(4) 0.0035(4) -0.0008(4)
C13 0.0207(6) 0.0501(8) 0.0308(7) -0.0001(6) 0.0008(5) -0.0008(5)
C14 0.0226(6) 0.0342(7) 0.0381(7) -0.0093(5) 0.0103(5) 0.0015(5)
C15 0.0231(6) 0.0291(6) 0.0320(6) -0.0041(5) 0.0081(5) -0.0070(5)
C16 0.0182(5) 0.0202(5) 0.0205(5) 0.0000(4) 0.0075(4) -0.0008(4)
C17 0.0164(5) 0.0201(5) 0.0204(5) 0.0028(4) 0.0045(4) -0.0006(4)
C18 0.0239(6) 0.0277(6) 0.0227(5) 0.0007(4) 0.0091(5) 0.0030(5)
C19 0.0228(6) 0.0303(6) 0.0326(6) 0.0028(5) 0.0105(5) 0.0078(5)
C20 0.0219(6) 0.0309(6) 0.0292(6) 0.0058(5) 0.0025(5) 0.0069(5)
C21 0.0235(6) 0.0257(6) 0.0208(5) 0.0024(4) 0.0029(4) 0.0017(4)
C22 0.0183(5) 0.0177(5) 0.0215(5) 0.0023(4) 0.0064(4) -0.0002(4)
C23 0.0296(6) 0.0287(6) 0.0185(5) 0.0029(4) 0.0091(5) 0.0015(5)
C24 0.0171(5) 0.0201(5) 0.0216(5) -0.0004(4) 0.0045(4) -0.0014(4)
C25 0.0184(5) 0.0193(5) 0.0198(5) 0.0007(4) 0.0053(4) 0.0004(4)
C26 0.0197(5) 0.0181(5) 0.0166(5) -0.0001(4) 0.0039(4) -0.0010(4)
C27 0.0179(5) 0.0228(5) 0.0195(5) -0.0001(4) 0.0035(4) 0.0001(4)
C28 0.0216(5) 0.0219(5) 0.0213(5) -0.0013(4) 0.0062(4) 0.0024(4)
C29 0.0234(5) 0.0198(5) 0.0202(5) -0.0011(4) 0.0049(4) -0.0019(4)
C30 0.0171(5) 0.0221(5) 0.0220(5) -0.0008(4) 0.0026(4) -0.0023(4)
C31 0.0256(6) 0.0228(5) 0.0269(6) -0.0065(5) 0.0038(5) -0.0025(4)
C32 0.0344(7) 0.0266(6) 0.0519(8) -0.0094(6) 0.0139(6) -0.0084(5)
C33 0.0335(7) 0.0291(6) 0.0400(7) -0.0154(5) 0.0101(6) -0.0028(5)
C34 0.0491(8) 0.0357(7) 0.0292(7) -0.0101(6) -0.0044(6) -0.0008(6)
C35 0.0171(5) 0.0295(6) 0.0255(6) -0.0047(5) 0.0021(4) 0.0020(4)
C36 0.0192(5) 0.0401(7) 0.0317(6) 0.0033(5) 0.0052(5) -0.0052(5)
C37 0.0248(6) 0.0279(6) 0.0302(6) 0.0023(5) -0.0031(5) -0.0003(5)
C38 0.0197(6) 0.0597(9) 0.0494(9) -0.0227(7) 0.0015(6) 0.0082(6)

loop_
_atom_type_symbol
_atom_type_description
_atom_type_scat_dispersion_real
_atom_type_scat_dispersion_imag
_atom_type_scat_source
C C 0.0181 0.0091 'International Tables Vol C Tables 4.2.6.8 and 6.1.1.4'
H H 0.0000 0.0000 'International Tables Vol C Tables 4.2.6.8 and 6.1.1.4'
Al Al 0.2130 0.2455 'International Tables Vol C Tables 4.2.6.8 and 6.1.1.4'
O O 0.0492 0.0322 'International Tables Vol C Tables 4.2.6.8 and 6.1.1.4'
N N 0.0311 0.0180 'International Tables Vol C Tables 4.2.6.8 and 6.1.1.4'

loop_
_geom_angle_atom_site_label_1
_geom_angle_atom_site_label_2
_geom_angle_atom_site_label_3
_geom_angle
O2 Al1 O1 94.29(4)
O2 Al1 C1 122.00(5)
O1 Al1 C1 102.20(4)
O2 Al1 N1 120.64(4)
O1 Al1 N1 88.74(4)
C1 Al1 N1 114.99(5)
O2 Al1 N2 86.53(3)
O1 Al1 N2 161.56(4)
C1 Al1 N2 92.86(4)
N1 Al1 N2 75.13(4)
C2 O1 Al1 132.35(7)
C16 N1 C17 119.13(9)
C16 N1 Al1 124.14(7)
C17 N1 Al1 116.70(7)
Al1 C1 H1A 109.5
Al1 C1 H1B 109.5
H1A C1 H1B 109.5
Al1 C1 H1C 109.5
H1A C1 H1C 109.5
H1B C1 H1C 109.5
C26 O2 Al1 138.83(7)
C22 N2 C23 113.03(9)
C22 N2 C24 108.40(8)
C23 N2 C24 110.31(8)
C22 N2 Al1 105.21(6)
C23 N2 Al1 114.52(7)
C24 N2 Al1 104.84(6)
O1 C2 C3 120.67(10)
O1 C2 C7 121.51(10)
C3 C2 C7 117.78(10)
C16 C3 C4 117.48(10)
C16 C3 C2 121.22(10)
C4 C3 C2 121.26(10)
C5 C4 C3 121.17(10)
C5 C4 H4 119.4
C3 C4 H4 119.4
C4 C5 C6 116.55(10)
C4 C5 C8 123.94(10)
C6 C5 C8 119.49(10)
C7 C6 C5 125.31(10)
C7 C6 H6 117.3
C5 C6 H6 117.3
C6 C7 C2 117.48(10)
C6 C7 C12 121.72(10)
C2 C7 C12 120.80(10)
C11 C8 C5 111.81(10)
C11 C8 C10 108.19(11)
C5 C8 C10 110.64(10)
C11 C8 C9 108.34(11)
C5 C8 C9 108.25(10)
C10 C8 C9 109.58(11)
C8 C9 H9A 109.5
C8 C9 H9B 109.5
H9A C9 H9B 109.5
C8 C9 H9C 109.5
H9A C9 H9C 109.5
H9B C9 H9C 109.5
C8 C10 H10A 109.5
C8 C10 H10B 109.5
H10A C10 H10B 109.5
C8 C10 H10C 109.5
H10A C10 H10C 109.5
H10B C10 H10C 109.5
C8 C11 H11A 109.5
C8 C11 H11B 109.5
H11A C11 H11B 109.5
C8 C11 H11C 109.5
H11A C11 H11C 109.5
H11B C11 H11C 109.5
C14 C12 C15 110.19(10)
C14 C12 C7 109.79(9)
C15 C12 C7 109.42(9)
C14 C12 C13 108.15(10)
C15 C12 C13 107.38(10)
C7 C12 C13 111.88(10)
C12 C13 H13A 109.5
C12 C13 H13B 109.5
H13A C13 H13B 109.5
C12 C13 H13C 109.5
H13A C13 H13C 109.5
H13B C13 H13C 109.5
C12 C14 H14A 109.5
C12 C14 H14B 109.5
H14A C14 H14B 109.5
C12 C14 H14C 109.5
H14A C14 H14C 109.5
H14B C14 H14C 109.5
C12 C15 H15A 109.5
C12 C15 H15B 109.5
H15A C15 H15B 109.5
C12 C15 H15C 109.5
H15A C15 H15C 109.5
H15B C15 H15C 109.5
N1 C16 C3 126.04(10)
N1 C16 H16 117.0
C3 C16 H16 117.0
C18 C17 C22 120.17(10)
C18 C17 N1 124.41(10)
C22 C17 N1 115.34(9)
C19 C18 C17 119.65(11)
C19 C18 H18 120.2
C17 C18 H18 120.2
C18 C19 C20 120.18(11)
C18 C19 H19 119.9
C20 C19 H19 119.9
C19 C20 C21 120.37(11)
C19 C20 H20 119.8
C21 C20 H20 119.8
C22 C21 C20 119.74(11)
C22 C21 H21 120.1
C20 C21 H21 120.1
C21 C22 C17 119.86(10)
C21 C22 N2 124.98(10)
C17 C22 N2 115.11(9)
N2 C23 H23A 109.5
N2 C23 H23B 109.5
H23A C23 H23B 109.5
N2 C23 H23C 109.5
H23A C23 H23C 109.5
H23B C23 H23C 109.5
C25 C24 N2 112.38(9)
C25 C24 H24A 109.1
N2 C24 H24A 109.1
C25 C24 H24B 109.1
N2 C24 H24B 109.1
H24A C24 H24B 107.9
C30 C25 C26 121.03(10)
C30 C25 C24 119.82(10)
C26 C25 C24 119.13(9)
O2 C26 C25 119.31(9)
O2 C26 C27 121.59(9)
C25 C26 C27 119.07(10)
C28 C27 C26 117.47(10)
C28 C27 C35 120.21(10)
C26 C27 C35 122.17(10)
C29 C28 C27 124.29(10)
C29 C28 H28 117.9
C27 C28 H28 117.9
C28 C29 C30 116.79(10)
C28 C29 C31 122.74(10)
C30 C29 C31 120.48(10)
C25 C30 C29 121.30(10)
C25 C30 H30 119.3
C29 C30 H30 119.3
C33 C31 C34 107.93(11)
C33 C31 C32 108.17(10)
C34 C31 C32 109.62(11)
C33 C31 C29 112.08(10)
C34 C31 C29 109.96(10)
C32 C31 C29 109.04(10)
C31 C32 H32A 109.5
C31 C32 H32B 109.5
H32A C32 H32B 109.5
C31 C32 H32C 109.5
H32A C32 H32C 109.5
H32B C32 H32C 109.5
C31 C33 H33A 109.5
C31 C33 H33B 109.5
H33A C33 H33B 109.5
C31 C33 H33C 109.5
H33A C33 H33C 109.5
H33B C33 H33C 109.5
C31 C34 H34A 109.5
C31 C34 H34B 109.5
H34A C34 H34B 109.5
C31 C34 H34C 109.5
H34A C34 H34C 109.5
H34B C34 H34C 109.5
C38 C35 C37 108.15(11)
C38 C35 C36 106.91(11)
C37 C35 C36 109.71(10)
C38 C35 C27 112.00(10)
C37 C35 C27 108.00(9)
C36 C35 C27 111.99(9)
C35 C36 H36A 109.5
C35 C36 H36B 109.5
H36A C36 H36B 109.5
C35 C36 H36C 109.5
H36A C36 H36C 109.5
H36B C36 H36C 109.5
C35 C37 H37A 109.5
C35 C37 H37B 109.5
H37A C37 H37B 109.5
C35 C37 H37C 109.5
H37A C37 H37C 109.5
H37B C37 H37C 109.5
C35 C38 H38A 109.5
C35 C38 H38B 109.5
H38A C38 H38B 109.5
C35 C38 H38C 109.5
H38A C38 H38C 109.5
H38B C38 H38C 109.5

loop_
_geom_bond_atom_site_label_1
_geom_bond_atom_site_label_2
_geom_bond_distance
Al1 O2 1.7577(8)
Al1 O1 1.8312(8)
Al1 C1 1.9637(12)
Al1 N1 1.9731(9)
Al1 N2 2.3009(10)
O1 C2 1.3071(13)
N1 C16 1.3084(14)
N1 C17 1.4196(13)
C1 H1A 0.9800
C1 H1B 0.9800
C1 H1C 0.9800
O2 C26 1.3435(13)
N2 C22 1.4453(14)
N2 C23 1.4786(14)
N2 C24 1.5021(13)
C2 C3 1.4205(15)
C2 C7 1.4336(15)
C3 C16 1.4174(15)
C3 C4 1.4180(15)
C4 C5 1.3673(16)
C4 H4 0.9500
C5 C6 1.4169(16)
C5 C8 1.5307(15)
C6 C7 1.3798(16)
C6 H6 0.9500
C7 C12 1.5351(15)
C8 C11 1.5292(18)
C8 C10 1.5335(18)
C8 C9 1.5391(17)
C9 H9A 0.9800
C9 H9B 0.9800
C9 H9C 0.9800
C10 H10A 0.9800
C10 H10B 0.9800
C10 H10C 0.9800
C11 H11A 0.9800
C11 H11B 0.9800
C11 H11C 0.9800
C12 C14 1.5322(16)
C12 C15 1.5350(17)
C12 C13 1.5357(16)
C13 H13A 0.9800
C13 H13B 0.9800
C13 H13C 0.9800
C14 H14A 0.9800
C14 H14B 0.9800
C14 H14C 0.9800
C15 H15A 0.9800
C15 H15B 0.9800
C15 H15C 0.9800
C16 H16 0.9500
C17 C18 1.3910(16)
C17 C22 1.3964(15)
C18 C19 1.3864(16)
C18 H18 0.9500
C19 C20 1.3867(18)
C19 H19 0.9500
C20 C21 1.3899(17)
C20 H20 0.9500
C21 C22 1.3869(15)
C21 H21 0.9500
C23 H23A 0.9800
C23 H23B 0.9800
C23 H23C 0.9800
C24 C25 1.4994(15)
C24 H24A 0.9900
C24 H24B 0.9900
C25 C30 1.3892(15)
C25 C26 1.4051(15)
C26 C27 1.4132(15)
C27 C28 1.3988(15)
C27 C35 1.5391(15)
C28 C29 1.3915(16)
C28 H28 0.9500
C29 C30 1.3917(16)
C29 C31 1.5336(15)
C30 H30 0.9500
C31 C33 1.5298(17)
C31 C34 1.5318(18)
C31 C32 1.5320(18)
C32 H32A 0.9800
C32 H32B 0.9800
C32 H32C 0.9800
C33 H33A 0.9800
C33 H33B 0.9800
C33 H33C 0.9800
C34 H34A 0.9800
C34 H34B 0.9800
C34 H34C 0.9800
C35 C38 1.5358(17)
C35 C37 1.5365(17)
C35 C36 1.5371(17)
C36 H36A 0.9800
C36 H36B 0.9800
C36 H36C 0.9800
C37 H37A 0.9800
C37 H37B 0.9800
C37 H37C 0.9800
C38 H38A 0.9800
C38 H38B 0.9800
C38 H38C 0.9800

loop_
_geom_torsion_atom_site_label_1
_geom_torsion_atom_site_label_2
_geom_torsion_atom_site_label_3
_geom_torsion_atom_site_label_4
_geom_torsion
O2 Al1 O1 C2 -92.03(10)
C1 Al1 O1 C2 143.92(10)
N1 Al1 O1 C2 28.60(10)
N2 Al1 O1 C2 -0.11(18)
O1 Al1 O2 C26 171.81(11)
C1 Al1 O2 C26 -80.93(12)
N1 Al1 O2 C26 80.72(11)
N2 Al1 O2 C26 10.27(11)
Al1 O1 C2 C3 -18.93(15)
Al1 O1 C2 C7 163.28(8)
O1 C2 C3 C16 -5.74(16)
C7 C2 C3 C16 172.13(10)
O1 C2 C3 C4 176.49(10)
C7 C2 C3 C4 -5.64(15)
C16 C3 C4 C5 -178.15(10)
C2 C3 C4 C5 -0.30(16)
C3 C4 C5 C6 4.51(16)
C3 C4 C5 C8 -173.74(10)
C4 C5 C6 C7 -2.95(17)
C8 C5 C6 C7 175.38(11)
C5 C6 C7 C2 -2.90(17)
C5 C6 C7 C12 177.18(10)
O1 C2 C7 C6 -175.15(10)
C3 C2 C7 C6 6.99(15)
O1 C2 C7 C12 4.76(15)
C3 C2 C7 C12 -173.09(10)
C4 C5 C8 C11 -5.35(16)
C6 C5 C8 C11 176.45(11)
C4 C5 C8 C10 -126.01(12)
C6 C5 C8 C10 55.79(14)
C4 C5 C8 C9 113.91(13)
C6 C5 C8 C9 -64.29(14)
C6 C7 C12 C14 114.98(12)
C2 C7 C12 C14 -64.93(13)
C6 C7 C12 C15 -123.98(11)
C2 C7 C12 C15 56.11(13)
C6 C7 C12 C13 -5.11(15)
C2 C7 C12 C13 174.98(10)
C17 N1 C16 C3 -171.52(10)
Al1 N1 C16 C3 10.47(16)
C4 C3 C16 N1 -173.67(10)
C2 C3 C16 N1 8.48(17)
C16 N1 C17 C18 30.85(16)
Al1 N1 C17 C18 -151.00(9)
C16 N1 C17 C22 -152.32(10)
Al1 N1 C17 C22 25.84(12)
C22 C17 C18 C19 1.90(17)
N1 C17 C18 C19 178.59(11)
C17 C18 C19 C20 -1.04(18)
C18 C19 C20 C21 -0.25(19)
C19 C20 C21 C22 0.67(18)
C20 C21 C22 C17 0.20(17)
C20 C21 C22 N2 177.79(11)
C18 C17 C22 C21 -1.49(16)
N1 C17 C22 C21 -178.47(10)
C18 C17 C22 N2 -179.31(10)
N1 C17 C22 N2 3.71(13)
C23 N2 C22 C21 31.45(15)
C24 N2 C22 C21 -91.17(12)
Al1 N2 C22 C21 157.10(9)
C23 N2 C22 C17 -150.86(10)
C24 N2 C22 C17 86.52(11)
Al1 N2 C22 C17 -25.21(10)
C22 N2 C24 C25 179.23(9)
C23 N2 C24 C25 54.98(11)
Al1 N2 C24 C25 -68.80(9)
N2 C24 C25 C30 -128.83(10)
N2 C24 C25 C26 53.02(13)
Al1 O2 C26 C25 -33.49(16)
Al1 O2 C26 C27 148.60(9)
C30 C25 C26 O2 -176.17(10)
C24 C25 C26 O2 1.96(15)
C30 C25 C26 C27 1.80(16)
C24 C25 C26 C27 179.93(10)
O2 C26 C27 C28 175.57(10)
C25 C26 C27 C28 -2.35(15)
O2 C26 C27 C35 0.02(16)
C25 C26 C27 C35 -177.90(10)
C26 C27 C28 C29 0.78(17)
C35 C27 C28 C29 176.42(11)
C27 C28 C29 C30 1.39(17)
C27 C28 C29 C31 -178.12(11)
C26 C25 C30 C29 0.46(17)
C24 C25 C30 C29 -177.66(10)
C28 C29 C30 C25 -2.00(16)
C31 C29 C30 C25 177.52(10)
C28 C29 C31 C33 0.32(16)
C30 C29 C31 C33 -179.18(11)
C28 C29 C31 C34 -119.74(13)
C30 C29 C31 C34 60.77(15)
C28 C29 C31 C32 120.05(12)
C30 C29 C31 C32 -59.44(14)
C28 C27 C35 C38 10.92(16)
C26 C27 C35 C38 -173.66(12)
C28 C27 C35 C37 -108.07(12)
C26 C27 C35 C37 67.36(14)
C28 C27 C35 C36 131.02(11)
C26 C27 C35 C36 -53.56(14)
